data_7244756
loop_
_publ_author_name
'Prapakaran, T.'
'Kuppuswamy, Subramaniam'
'Murugavel, Ramaswamy'

_publ_section_title
;
 Supramolecular aggregation in sterically encumbered monoarylphosphates
 and their H-bonded adducts: Multigram synthesis of elusive
 2,6-di-tert-butylphenyl phosphate
;
_journal_name_full CrystEngComm
_journal_paper_doi 10.1039/D2CE00172A
_journal_year 2022
_chemical_formula_moiety '2(C14 H22 O4 P), H2 O, 2(C2 H8 N)'
_chemical_formula_sum 'C32 H62 N2 O9 P2'
_chemical_formula_weight 680.77
_space_group_crystal_system monoclinic
_space_group_IT_number 14
_space_group_name_Hall '-P 2yn'
_space_group_name_H-M_alt 'P 1 21/n 1'
_atom_sites_solution_hydrogens mixed
_atom_sites_solution_primary dual
_audit_creation_date 2022-01-23
_audit_creation_method
;
Olex2 1.2
(compiled 2018.05.29 svn.r3508 for OlexSys, GUI svn.r5506)
;
_audit_update_record
;
2022-01-31 deposited with the CCDC.	2022-04-11 downloaded from the CCDC.
;
_cell_angle_alpha 90
_cell_angle_beta 96.253(5)
_cell_angle_gamma 90
_cell_formula_units_Z 8
_cell_length_a 18.3882(9)
_cell_length_b 16.3684(7)
_cell_length_c 24.7963(13)
_cell_measurement_reflns_used 2137
_cell_measurement_temperature 150(2)
_cell_measurement_theta_max 19.7100
_cell_measurement_theta_min 2.5430
_cell_volume 7418.9(6)
_computing_cell_refinement 'CrysAlisPro 1.171.41.93a (Rigaku OD, 2020)'
_computing_data_collection 'CrysAlisPro 1.171.41.93a (Rigaku OD, 2020)'
_computing_data_reduction 'CrysAlisPro 1.171.41.93a (Rigaku OD, 2020)'
_computing_molecular_graphics 'Olex2 (Dolomanov et al., 2009)'
_computing_publication_material 'Olex2 (Dolomanov et al., 2009)'
_computing_structure_refinement 'ShelXL (Sheldrick, 2015)'
_computing_structure_solution 'ShelXT (Sheldrick, 2015)'
_diffrn_ambient_temperature 150.15
_diffrn_detector 'CCD plate'
_diffrn_measured_fraction_theta_full 0.998
_diffrn_measured_fraction_theta_max 0.907
_diffrn_measurement_details
;
List of Runs (angles in degrees, time in seconds):

  # Type    Start    End  Width  t~exp~   \w     \q     \k     \f   Frames
#--------------------------------------------------------------------------
  1  \w    -99.96  16.04   1.00    4.00    --   -8.99 -59.25  20.08  116
  2  \f   -166.27  33.73   1.00    4.00  81.87  -8.99  31.50    --   200
  3  \w    -99.96  16.04   1.00    4.00    --   -8.99 -59.25 -51.92  116
  4  \w    -99.96  16.04   1.00    4.00    --   -8.99 -59.25-123.92  116
  5  \f    -31.92 152.08   1.00    4.00  16.67  -8.99 -59.25    --   184
  6  \w    -99.96  16.04   1.00    4.00    --   -8.99 -59.25  92.08  116
;
_diffrn_measurement_device 'abstract diffractometer'
_diffrn_measurement_device_type 'Saxi-CrysAlisPro-abstract goniometer imported SAXI images'
_diffrn_measurement_method '\w and \f scans'
_diffrn_orient_matrix_type 'CrysAlisPro convention (1999,Acta A55,543-557)'
_diffrn_orient_matrix_UB_11 0.0180784000
_diffrn_orient_matrix_UB_12 -0.0329841000
_diffrn_orient_matrix_UB_13 0.0143137000
_diffrn_orient_matrix_UB_21 0.0037211000
_diffrn_orient_matrix_UB_22 -0.0200020000
_diffrn_orient_matrix_UB_23 -0.0249033000
_diffrn_orient_matrix_UB_31 0.0341635000
_diffrn_orient_matrix_UB_32 0.0197492000
_diffrn_orient_matrix_UB_33 -0.0013133000
_diffrn_radiation_monochromator graphite
_diffrn_radiation_probe x-ray
_diffrn_radiation_type MoK\a
_diffrn_radiation_wavelength 0.71073
_diffrn_reflns_av_R_equivalents 0.1115
_diffrn_reflns_av_unetI/netI 0.0938
_diffrn_reflns_Laue_measured_fraction_full 0.998
_diffrn_reflns_Laue_measured_fraction_max 0.907
_diffrn_reflns_limit_h_max 24
_diffrn_reflns_limit_h_min -28
_diffrn_reflns_limit_k_max 24
_diffrn_reflns_limit_k_min -24
_diffrn_reflns_limit_l_max 38
_diffrn_reflns_limit_l_min -37
_diffrn_reflns_number 275714
_diffrn_reflns_point_group_measured_fraction_full 0.998
_diffrn_reflns_point_group_measured_fraction_max 0.907
_diffrn_reflns_theta_full 25.242
_diffrn_reflns_theta_max 33.776
_diffrn_reflns_theta_min 1.493
_diffrn_source 'fine-focus sealed X-ray tube'
_diffrn_source_type 'Enhance (Mo) X-ray Source'
_exptl_absorpt_coefficient_mu 0.168
_exptl_absorpt_correction_T_max 1.00000
_exptl_absorpt_correction_T_min 0.66051
_exptl_absorpt_correction_type multi-scan
_exptl_absorpt_process_details
;
CrysAlisPro 1.171.41.93a (Rigaku Oxford Diffraction, 2020)
Empirical absorption correction using spherical harmonics,
implemented in SCALE3 ABSPACK scaling algorithm.
;
_exptl_crystal_colour colourless
_exptl_crystal_colour_primary colourless
_exptl_crystal_density_diffrn 1.219
_exptl_crystal_description needle
_exptl_crystal_F_000 2960
_exptl_crystal_size_max 0.358
_exptl_crystal_size_mid 0.184
_exptl_crystal_size_min 0.175
_refine_diff_density_max 1.044
_refine_diff_density_min -0.815
_refine_diff_density_rms 0.067
_refine_ls_extinction_method none
_refine_ls_goodness_of_fit_ref 1.042
_refine_ls_hydrogen_treatment mixed
_refine_ls_matrix_type full
_refine_ls_number_parameters 885
_refine_ls_number_reflns 26984
_refine_ls_number_restraints 15
_refine_ls_restrained_S_all 1.044
_refine_ls_R_factor_all 0.1392
_refine_ls_R_factor_gt 0.0594
_refine_ls_shift/su_max 0.002
_refine_ls_shift/su_mean 0.000
_refine_ls_structure_factor_coef Fsqd
_refine_ls_weighting_details
;
 w=1/[\s^2^(Fo^2^)+(0.0656P)^2^+1.5960P]
 where P=(Fo^2^+2Fc^2^)/3
;
_refine_ls_weighting_scheme calc
_refine_ls_wR_factor_gt 0.1326
_refine_ls_wR_factor_ref 0.1603
_reflns_Friedel_coverage 0.000
_reflns_number_gt 15567
_reflns_number_total 26984
_reflns_threshold_expression 'I > 2\s(I)'
_cod_data_source_file d2ce00172a2.cif
_cod_data_source_block rm_tp_l_dmft_autored
_cod_database_code 7244756
_shelxl_version_number 2012-9
_shelx_space_group_comment
;
The symmetry employed for this shelxl refinement is uniquely defined
by the following loop, which should always be used as a source of
symmetry information in preference to the above space-group names.
They are only intended as comments.
;
_shelx_estimated_absorpt_t_max 0.971
_shelx_estimated_absorpt_t_min 0.942
_reflns_odcompleteness_completeness 90.69
_reflns_odcompleteness_iscentric 1
_reflns_odcompleteness_theta 33.70
_olex2_refinement_description
;
1. Fixed Uiso
 At 1.2 times of:
  All C(H) groups, {H2WA,H2WB} of O2W, All N(H,H) groups, All O(H) groups
 At 1.5 times of:
  All C(H,H,H) groups, {H1WA,H1WB} of O1W
2. Restrained distances
 N1-H1A = N1-H1B = N2-H2A = N2-H2B = N3-H3A = N3-H3B = N4-H4A = N4-H4B
 0.88 with sigma of 0.02
 O14-H14 = O24-H24 = O34-H34 = O44-H44 = O2W-H2WB
 0.84 with sigma of 0.02
 O2W-H2WA
 0.949 with sigma of 0.02
 O2W-H2WB
 1.009 with sigma of 0.02
3.a Free rotating group:
 O2W(H2WA,H2WB), O1W(H1WA,H1WB)
3.b Aromatic/amide H refined with riding coordinates:
 C4(H4), C3(H3), C33(H33), C46(H46), C31(H31), C19(H19), C5(H5), C18(H18),
 C45(H45), C17(H17), C47(H47), C32(H32)
3.c Idealised Me refined as rotating group:
 C36(H36A,H36B,H36C), C37(H37A,H37B,H37C), C14(H14A,H14B,H14C), C38(H38A,H38B,
 H38C), C55(H55A,H55B,H55C), C51(H51A,H51B,H51C), C56(H56A,H56B,H56C), C27(H27A,
 H27B,H27C), C40(H40A,H40B,H40C), C50(H50A,H50B,H50C), C12(H12A,H12B,H12C),
 C13(H13A,H13B,H13C), C54(H54A,H54B,H54C), C42(H42A,H42B,H42C), C8(H8A,H8B,H8C),
  C24(H24A,H24B,H24C), C28(H28A,H28B,H28C), C26(H26A,H26B,H26C), C22(H22A,H22B,
 H22C), C9(H9A,H9B,H9C), C52(H52A,H52B,H52C), C41(H41A,H41B,H41C), C3N(H3NA,
 H3NB,H3NC), C10(H10A,H10B,H10C), C6N(H6NA,H6NB,H6NC), C4N(H4NA,H4NB,H4NC),
 C23(H23A,H23B,H23C), C1N(H1NA,H1NB,H1NC), C5N(H5NA,H5NB,H5NC), C8N(H8NA,H8NB,
 H8NC), C7N(H7NA,H7NB,H7NC), C2N(H2NA,H2NB,H2NC)
;
_olex2_submission_special_instructions 'No special instructions were received'
_oxdiff_exptl_absorpt_empirical_details
;
Empirical correction (ABSPACK) includes:
- Absorption correction using spherical harmonics
- Frame scaling
;
_oxdiff_exptl_absorpt_empirical_full_max 1.212
_oxdiff_exptl_absorpt_empirical_full_min 0.667

loop_
_space_group_symop_operation_xyz
'x, y, z'
'-x+1/2, y+1/2, -z+1/2'
'-x, -y, -z'
'x-1/2, -y-1/2, z-1/2'

loop_
_atom_site_label
_atom_site_type_symbol
_atom_site_fract_x
_atom_site_fract_y
_atom_site_fract_z
_atom_site_U_iso_or_equiv
_atom_site_adp_type
_atom_site_occupancy
_atom_site_site_symmetry_order
_atom_site_calc_flag
_atom_site_refinement_flags_posn
_atom_site_refinement_flags_adp
_atom_site_refinement_flags_occupancy
_atom_site_disorder_assembly
_atom_site_disorder_group
P3 P 0.27538(2) 0.33147(2) 0.54837(2) 0.02085(9) Uani 1 1 d . . . . .
P2 P 0.76807(2) 0.34367(2) 0.55561(2) 0.02106(9) Uani 1 1 d . . . . .
P4 P 0.44191(2) 0.17127(2) 0.92907(2) 0.02224(9) Uani 1 1 d . . . . .
P1 P 0.47091(2) 0.33503(3) 0.43202(2) 0.02716(10) Uani 1 1 d . . . . .
O31 O 0.31203(5) 0.28459(6) 0.60191(4) 0.0203(2) Uani 1 1 d . . . . .
O41 O 0.42019(5) 0.23368(6) 0.87947(4) 0.0214(2) Uani 1 1 d . . . . .
O32 O 0.29526(6) 0.41935(7) 0.55399(5) 0.0287(3) Uani 1 1 d . . . . .
O34 O 0.31073(6) 0.29106(7) 0.50059(4) 0.0242(2) Uani 1 1 d D . . . .
H34 H 0.3555(8) 0.3001(11) 0.4971(7) 0.029 Uiso 1 1 d DR . . . .
O21 O 0.80489(6) 0.29099(6) 0.60590(4) 0.0220(2) Uani 1 1 d . . . . .
O11 O 0.43390(6) 0.27968(7) 0.38291(4) 0.0246(2) Uani 1 1 d . . . . .
O23 O 0.78610(6) 0.30377(7) 0.50400(4) 0.0244(2) Uani 1 1 d . . . . .
O13 O 0.44330(6) 0.30525(7) 0.48355(4) 0.0276(2) Uani 1 1 d . . . . .
O44 O 0.41614(6) 0.21524(7) 0.97978(4) 0.0287(3) Uani 1 1 d D . . . .
H44 H 0.3737(8) 0.2078(12) 0.9868(8) 0.034 Uiso 1 1 d DR . . . .
O2W O 0.16143(7) 0.49740(7) 0.51837(5) 0.0293(3) Uani 1 1 d D . . . .
H2WA H 0.1392 0.5281 0.5446 0.035 Uiso 1 1 d DG . . . .
H2WB H 0.2074 0.4721 0.5371 0.035 Uiso 1 1 d DG . . . .
O42 O 0.39890(6) 0.09582(7) 0.91602(5) 0.0298(3) Uani 1 1 d . . . . .
O33 O 0.19561(6) 0.31111(7) 0.53891(4) 0.0276(2) Uani 1 1 d . . . . .
O22 O 0.68864(6) 0.35513(7) 0.55934(5) 0.0311(3) Uani 1 1 d . . . . .
O24 O 0.81263(7) 0.42412(7) 0.56477(5) 0.0301(3) Uani 1 1 d D . . . .
H24 H 0.8197(10) 0.4510(11) 0.5350(6) 0.036 Uiso 1 1 d DR . . . .
O43 O 0.52319(6) 0.16642(7) 0.93966(4) 0.0295(3) Uani 1 1 d . . . . .
O12 O 0.55110(7) 0.33318(9) 0.43260(5) 0.0471(4) Uani 1 1 d . . . . .
O14 O 0.43699(10) 0.41967(8) 0.41704(6) 0.0521(4) Uani 1 1 d D . . . .
H14 H 0.4156(12) 0.4440(13) 0.4417(8) 0.063 Uiso 1 1 d DR . . . .
N2 N 0.18759(8) 0.18656(9) 0.91355(6) 0.0279(3) Uani 1 1 d D . . . .
H2A H 0.2178(9) 0.1874(11) 0.9443(6) 0.034 Uiso 1 1 d DR . . . .
H2B H 0.1413(8) 0.1805(11) 0.9213(7) 0.034 Uiso 1 1 d DR . . . .
N3 N 0.16336(8) 0.30845(10) 0.42427(6) 0.0312(3) Uani 1 1 d D . . . .
H3A H 0.1149(8) 0.3176(11) 0.4219(8) 0.037 Uiso 1 1 d DR . . . .
H3B H 0.1799(10) 0.3102(12) 0.4598(6) 0.037 Uiso 1 1 d DR . . . .
N4 N 0.05581(8) 0.33980(10) 0.55488(6) 0.0332(3) Uani 1 1 d D . . . .
H4A H 0.1041(8) 0.3464(12) 0.5548(8) 0.040 Uiso 1 1 d DR . . . .
H4B H 0.0386(10) 0.3324(12) 0.5198(6) 0.040 Uiso 1 1 d DR . . . .
N1 N 0.54775(8) 0.31780(10) 0.57066(6) 0.0315(3) Uani 1 1 d D . . . .
H1A H 0.5907(9) 0.3315(11) 0.5616(8) 0.038 Uiso 1 1 d DR . . . .
H1B H 0.5164(10) 0.3121(12) 0.5405(7) 0.038 Uiso 1 1 d DR . . . .
C15 C 0.76950(8) 0.24812(9) 0.64391(6) 0.0213(3) Uani 1 1 d . . . . .
C29 C 0.27376(8) 0.24177(9) 0.63864(6) 0.0196(3) Uani 1 1 d . . . . .
C2 C 0.48597(8) 0.15121(9) 0.35884(6) 0.0227(3) Uani 1 1 d . . . . .
C44 C 0.48338(8) 0.35656(9) 0.85877(6) 0.0222(3) Uani 1 1 d . . . . .
C4 C 0.54997(9) 0.14654(11) 0.27849(7) 0.0307(4) Uani 1 1 d . . . . .
H4 H 0.5805 0.1178 0.2564 0.037 Uiso 1 1 calc R . . . .
C1 C 0.47036(8) 0.23421(9) 0.34680(6) 0.0219(3) Uani 1 1 d . . . . .
C34 C 0.26176(8) 0.15726(9) 0.63037(6) 0.0221(3) Uani 1 1 d . . . . .
C30 C 0.25171(8) 0.28378(9) 0.68363(6) 0.0228(3) Uani 1 1 d . . . . .
C16 C 0.75492(8) 0.16420(9) 0.63477(6) 0.0234(3) Uani 1 1 d . . . . .
C48 C 0.48495(8) 0.23437(9) 0.79995(6) 0.0221(3) Uani 1 1 d . . . . .
C3 C 0.52718(9) 0.10973(10) 0.32384(7) 0.0275(3) Uani 1 1 d . . . . .
H3 H 0.5401 0.0544 0.3314 0.033 Uiso 1 1 calc R . . . .
O1W O 0.37345(13) 0.49687(10) 0.48381(10) 0.0913(8) Uani 1 1 d . . . . .
H1WA H 0.3537 0.5451 0.4808 0.137 Uiso 1 1 d G . . . .
H1WB H 0.3721 0.4837 0.5177 0.137 Uiso 1 1 d G . . . .
C43 C 0.46496(8) 0.27421(9) 0.84669(6) 0.0204(3) Uani 1 1 d . . . . .
C33 C 0.21628(9) 0.11907(10) 0.66419(7) 0.0295(4) Uani 1 1 d . . . . .
H33 H 0.2051 0.0628 0.6589 0.035 Uiso 1 1 calc R . . . .
C46 C 0.55454(9) 0.35547(11) 0.78208(7) 0.0315(4) Uani 1 1 d . . . . .
H46 H 0.5875 0.3823 0.7610 0.038 Uiso 1 1 calc R . . . .
C31 C 0.20631(9) 0.24086(11) 0.71532(7) 0.0297(4) Uani 1 1 d . . . . .
H31 H 0.1881 0.2680 0.7450 0.036 Uiso 1 1 calc R . . . .
C19 C 0.71308(9) 0.24503(11) 0.72597(6) 0.0300(4) Uani 1 1 d . . . . .
H19 H 0.6992 0.2712 0.7575 0.036 Uiso 1 1 calc R . . . .
C5 C 0.52811(9) 0.22517(11) 0.26548(6) 0.0290(4) Uani 1 1 d . . . . .
H5 H 0.5422 0.2491 0.2333 0.035 Uiso 1 1 calc R . . . .
C20 C 0.75465(8) 0.28825(10) 0.69176(6) 0.0242(3) Uani 1 1 d . . . . .
C18 C 0.69147(9) 0.16545(11) 0.71546(7) 0.0311(4) Uani 1 1 d . . . . .
H18 H 0.6611 0.1385 0.7385 0.037 Uiso 1 1 calc R . . . .
C45 C 0.52961(9) 0.39473(10) 0.82551(7) 0.0291(3) Uani 1 1 d . . . . .
H45 H 0.5443 0.4495 0.8331 0.035 Uiso 1 1 calc R . . . .
C17 C 0.71408(9) 0.12517(10) 0.67151(7) 0.0285(3) Uani 1 1 d . . . . .
H17 H 0.7016 0.0692 0.6660 0.034 Uiso 1 1 calc R . . . .
C47 C 0.53154(9) 0.27698(10) 0.76928(7) 0.0286(3) Uani 1 1 d . . . . .
H47 H 0.5480 0.2511 0.7385 0.034 Uiso 1 1 calc R . . . .
C11 C 0.46006(9) 0.10459(10) 0.40749(6) 0.0253(3) Uani 1 1 d . . . . .
C6 C 0.48602(8) 0.27083(10) 0.29783(6) 0.0243(3) Uani 1 1 d . . . . .
C36 C 0.37039(8) 0.13127(10) 0.57493(6) 0.0261(3) Uani 1 1 d . . . . .
H36A H 0.3673 0.1848 0.5571 0.039 Uiso 1 1 calc GR . . . .
H36B H 0.3900 0.0911 0.5510 0.039 Uiso 1 1 calc GR . . . .
H36C H 0.4027 0.1349 0.6090 0.039 Uiso 1 1 calc GR . . . .
C25 C 0.78051(9) 0.11327(10) 0.58780(6) 0.0260(3) Uani 1 1 d . . . . .
C35 C 0.29387(8) 0.10458(9) 0.58699(6) 0.0240(3) Uani 1 1 d . . . . .
C37 C 0.24104(9) 0.10552(11) 0.53455(7) 0.0316(4) Uani 1 1 d . . . . .
H37A H 0.1934 0.0840 0.5420 0.047 Uiso 1 1 calc GR . . . .
H37B H 0.2608 0.0714 0.5071 0.047 Uiso 1 1 calc GR . . . .
H37C H 0.2352 0.1617 0.5211 0.047 Uiso 1 1 calc GR . . . .
C53 C 0.45634(9) 0.40603(10) 0.90576(6) 0.0258(3) Uani 1 1 d . . . . .
C14 C 0.38284(9) 0.12857(10) 0.41943(7) 0.0283(3) Uani 1 1 d . . . . .
H14A H 0.3837 0.1839 0.4346 0.042 Uiso 1 1 calc GR . . . .
H14B H 0.3658 0.0901 0.4456 0.042 Uiso 1 1 calc GR . . . .
H14C H 0.3496 0.1271 0.3857 0.042 Uiso 1 1 calc GR . . . .
C38 C 0.30284(10) 0.01532(10) 0.60660(7) 0.0333(4) Uani 1 1 d . . . . .
H38A H 0.3317 0.0140 0.6422 0.050 Uiso 1 1 calc GR . . . .
H38B H 0.3280 -0.0162 0.5806 0.050 Uiso 1 1 calc GR . . . .
H38C H 0.2545 -0.0085 0.6094 0.050 Uiso 1 1 calc GR . . . .
C32 C 0.18709(9) 0.16078(11) 0.70511(7) 0.0328(4) Uani 1 1 d . . . . .
H32 H 0.1539 0.1343 0.7261 0.039 Uiso 1 1 calc R . . . .
C49 C 0.45706(9) 0.14912(10) 0.77998(6) 0.0261(3) Uani 1 1 d . . . . .
C55 C 0.37579(9) 0.39000(11) 0.91264(7) 0.0302(4) Uani 1 1 d . . . . .
H55A H 0.3462 0.3963 0.8776 0.045 Uiso 1 1 calc GR . . . .
H55B H 0.3593 0.4292 0.9386 0.045 Uiso 1 1 calc GR . . . .
H55C H 0.3703 0.3343 0.9262 0.045 Uiso 1 1 calc GR . . . .
C51 C 0.37477(9) 0.13804(11) 0.78448(7) 0.0331(4) Uani 1 1 d . . . . .
H51A H 0.3666 0.1345 0.8228 0.050 Uiso 1 1 calc GR . . . .
H51B H 0.3576 0.0877 0.7658 0.050 Uiso 1 1 calc GR . . . .
H51C H 0.3478 0.1848 0.7677 0.050 Uiso 1 1 calc GR . . . .
C56 C 0.46210(11) 0.49845(10) 0.89523(8) 0.0378(4) Uani 1 1 d . . . . .
H56A H 0.5136 0.5136 0.8949 0.057 Uiso 1 1 calc GR . . . .
H56B H 0.4412 0.5287 0.9240 0.057 Uiso 1 1 calc GR . . . .
H56C H 0.4351 0.5119 0.8601 0.057 Uiso 1 1 calc GR . . . .
C27 C 0.72333(10) 0.12005(11) 0.53781(7) 0.0351(4) Uani 1 1 d . . . . .
H27A H 0.6767 0.0971 0.5464 0.053 Uiso 1 1 calc GR . . . .
H27B H 0.7404 0.0897 0.5075 0.053 Uiso 1 1 calc GR . . . .
H27C H 0.7165 0.1776 0.5277 0.053 Uiso 1 1 calc GR . . . .
C40 C 0.21717(10) 0.43163(11) 0.67266(7) 0.0367(4) Uani 1 1 d . . . . .
H40A H 0.2174 0.4281 0.6332 0.055 Uiso 1 1 calc GR . . . .
H40B H 0.2296 0.4874 0.6848 0.055 Uiso 1 1 calc GR . . . .
H40C H 0.1684 0.4176 0.6823 0.055 Uiso 1 1 calc GR . . . .
C50 C 0.50170(10) 0.08113(10) 0.81037(7) 0.0330(4) Uani 1 1 d . . . . .
H50A H 0.5534 0.0871 0.8047 0.050 Uiso 1 1 calc GR . . . .
H50B H 0.4838 0.0279 0.7966 0.050 Uiso 1 1 calc GR . . . .
H50C H 0.4965 0.0849 0.8492 0.050 Uiso 1 1 calc GR . . . .
C12 C 0.45723(11) 0.01200(10) 0.39581(8) 0.0366(4) Uani 1 1 d . . . . .
H12A H 0.4268 0.0019 0.3615 0.055 Uiso 1 1 calc GR . . . .
H12B H 0.4362 -0.0164 0.4253 0.055 Uiso 1 1 calc GR . . . .
H12C H 0.5069 -0.0083 0.3932 0.055 Uiso 1 1 calc GR . . . .
C13 C 0.51512(10) 0.11830(12) 0.45792(7) 0.0351(4) Uani 1 1 d . . . . .
H13A H 0.5636 0.0993 0.4505 0.053 Uiso 1 1 calc GR . . . .
H13B H 0.4995 0.0877 0.4886 0.053 Uiso 1 1 calc GR . . . .
H13C H 0.5174 0.1767 0.4668 0.053 Uiso 1 1 calc GR . . . .
C39 C 0.27343(9) 0.37205(10) 0.70027(7) 0.0280(3) Uani 1 1 d . . . . .
C54 C 0.50472(10) 0.38711(11) 0.95875(7) 0.0325(4) Uani 1 1 d . . . . .
H54A H 0.5043 0.3282 0.9657 0.049 Uiso 1 1 calc GR . . . .
H54B H 0.4858 0.4161 0.9889 0.049 Uiso 1 1 calc GR . . . .
H54C H 0.5549 0.4050 0.9555 0.049 Uiso 1 1 calc GR . . . .
C42 C 0.35093(10) 0.39507(11) 0.68785(8) 0.0360(4) Uani 1 1 d . . . . .
H42A H 0.3852 0.3519 0.7011 0.054 Uiso 1 1 calc GR . . . .
H42B H 0.3656 0.4466 0.7060 0.054 Uiso 1 1 calc GR . . . .
H42C H 0.3514 0.4014 0.6486 0.054 Uiso 1 1 calc GR . . . .
C21 C 0.78315(9) 0.37430(10) 0.70923(6) 0.0294(4) Uani 1 1 d . . . . .
C8 C 0.50959(10) 0.42337(11) 0.30122(7) 0.0348(4) Uani 1 1 d . . . . .
H8A H 0.5128 0.4218 0.3409 0.052 Uiso 1 1 calc GR . . . .
H8B H 0.4906 0.4766 0.2883 0.052 Uiso 1 1 calc GR . . . .
H8C H 0.5583 0.4150 0.2896 0.052 Uiso 1 1 calc GR . . . .
C24 C 0.73357(10) 0.44136(11) 0.68274(7) 0.0361(4) Uani 1 1 d . . . . .
H24A H 0.7327 0.4380 0.6432 0.054 Uiso 1 1 calc GR . . . .
H24B H 0.7524 0.4949 0.6952 0.054 Uiso 1 1 calc GR . . . .
H24C H 0.6839 0.4342 0.6928 0.054 Uiso 1 1 calc GR . . . .
C28 C 0.78749(11) 0.02227(10) 0.60417(8) 0.0366(4) Uani 1 1 d . . . . .
H28A H 0.8184 0.0173 0.6388 0.055 Uiso 1 1 calc GR . . . .
H28B H 0.8096 -0.0082 0.5761 0.055 Uiso 1 1 calc GR . . . .
H28C H 0.7388 0.0000 0.6080 0.055 Uiso 1 1 calc GR . . . .
C26 C 0.85584(9) 0.13820(10) 0.57253(7) 0.0292(3) Uani 1 1 d . . . . .
H26A H 0.8525 0.1920 0.5551 0.044 Uiso 1 1 calc GR . . . .
H26B H 0.8726 0.0979 0.5474 0.044 Uiso 1 1 calc GR . . . .
H26C H 0.8907 0.1407 0.6053 0.044 Uiso 1 1 calc GR . . . .
C7 C 0.45799(9) 0.35568(10) 0.27751(7) 0.0292(4) Uani 1 1 d . . . . .
C22 C 0.86270(10) 0.38755(11) 0.69695(8) 0.0381(4) Uani 1 1 d . . . . .
H22A H 0.8930 0.3417 0.7115 0.057 Uiso 1 1 calc GR . . . .
H22B H 0.8815 0.4385 0.7139 0.057 Uiso 1 1 calc GR . . . .
H22C H 0.8641 0.3909 0.6576 0.057 Uiso 1 1 calc GR . . . .
C9 C 0.37913(9) 0.37180(12) 0.28960(8) 0.0401(4) Uani 1 1 d . . . . .
H9A H 0.3485 0.3246 0.2782 0.060 Uiso 1 1 calc GR . . . .
H9B H 0.3602 0.4204 0.2697 0.060 Uiso 1 1 calc GR . . . .
H9C H 0.3784 0.3807 0.3286 0.060 Uiso 1 1 calc GR . . . .
C52 C 0.46567(11) 0.13879(12) 0.71931(7) 0.0388(4) Uani 1 1 d . . . . .
H52A H 0.4416 0.1843 0.6989 0.058 Uiso 1 1 calc GR . . . .
H52B H 0.4432 0.0872 0.7062 0.058 Uiso 1 1 calc GR . . . .
H52C H 0.5178 0.1383 0.7142 0.058 Uiso 1 1 calc GR . . . .
C41 C 0.27341(12) 0.38263(12) 0.76232(7) 0.0427(5) Uani 1 1 d . . . . .
H41A H 0.2235 0.3757 0.7721 0.064 Uiso 1 1 calc GR . . . .
H41B H 0.2912 0.4374 0.7730 0.064 Uiso 1 1 calc GR . . . .
H41C H 0.3055 0.3415 0.7812 0.064 Uiso 1 1 calc GR . . . .
C3N C 0.20653(10) 0.11358(12) 0.88307(8) 0.0409(4) Uani 1 1 d . . . . .
H3NA H 0.1781 0.1134 0.8473 0.061 Uiso 1 1 calc GR . . . .
H3NB H 0.1953 0.0643 0.9030 0.061 Uiso 1 1 calc GR . . . .
H3NC H 0.2589 0.1145 0.8787 0.061 Uiso 1 1 calc GR . . . .
C10 C 0.45602(12) 0.35999(12) 0.21520(7) 0.0443(5) Uani 1 1 d . . . . .
H10A H 0.5061 0.3589 0.2052 0.066 Uiso 1 1 calc GR . . . .
H10B H 0.4319 0.4107 0.2020 0.066 Uiso 1 1 calc GR . . . .
H10C H 0.4288 0.3131 0.1989 0.066 Uiso 1 1 calc GR . . . .
C6N C 0.17741(11) 0.22701(12) 0.40259(8) 0.0444(5) Uani 1 1 d . . . . .
H6NA H 0.1568 0.2240 0.3645 0.067 Uiso 1 1 calc GR . . . .
H6NB H 0.1545 0.1854 0.4236 0.067 Uiso 1 1 calc GR . . . .
H6NC H 0.2303 0.2174 0.4052 0.067 Uiso 1 1 calc GR . . . .
C4N C 0.19511(12) 0.26352(13) 0.88397(9) 0.0488(5) Uani 1 1 d . . . . .
H4NA H 0.1600 0.2642 0.8513 0.073 Uiso 1 1 calc GR . . . .
H4NB H 0.2449 0.2679 0.8737 0.073 Uiso 1 1 calc GR . . . .
H4NC H 0.1854 0.3097 0.9073 0.073 Uiso 1 1 calc GR . . . .
C23 C 0.78445(13) 0.38408(13) 0.77116(7) 0.0469(5) Uani 1 1 d . . . . .
H23A H 0.7342 0.3842 0.7809 0.070 Uiso 1 1 calc GR . . . .
H23B H 0.8084 0.4357 0.7825 0.070 Uiso 1 1 calc GR . . . .
H23C H 0.8115 0.3385 0.7894 0.070 Uiso 1 1 calc GR . . . .
C1N C 0.55705(12) 0.23960(14) 0.59927(9) 0.0512(5) Uani 1 1 d . . . . .
H1NA H 0.5747 0.1985 0.5751 0.077 Uiso 1 1 calc GR . . . .
H1NB H 0.5100 0.2221 0.6105 0.077 Uiso 1 1 calc GR . . . .
H1NC H 0.5927 0.2459 0.6314 0.077 Uiso 1 1 calc GR . . . .
C5N C 0.19870(12) 0.37486(13) 0.39691(8) 0.0464(5) Uani 1 1 d . . . . .
H5NA H 0.1819 0.3738 0.3580 0.070 Uiso 1 1 calc GR . . . .
H5NB H 0.2519 0.3676 0.4022 0.070 Uiso 1 1 calc GR . . . .
H5NC H 0.1859 0.4274 0.4122 0.070 Uiso 1 1 calc GR . . . .
C8N C 0.01763(11) 0.40947(14) 0.57679(10) 0.0540(6) Uani 1 1 d . . . . .
H8NA H 0.0263 0.4588 0.5560 0.081 Uiso 1 1 calc GR . . . .
H8NB H 0.0362 0.4178 0.6150 0.081 Uiso 1 1 calc GR . . . .
H8NC H -0.0350 0.3982 0.5739 0.081 Uiso 1 1 calc GR . . . .
C7N C 0.04763(12) 0.26279(15) 0.58356(9) 0.0555(6) Uani 1 1 d . . . . .
H7NA H 0.0747 0.2196 0.5670 0.083 Uiso 1 1 calc GR . . . .
H7NB H -0.0043 0.2481 0.5812 0.083 Uiso 1 1 calc GR . . . .
H7NC H 0.0670 0.2691 0.6217 0.083 Uiso 1 1 calc GR . . . .
C2N C 0.51912(13) 0.38331(16) 0.60262(12) 0.0687(8) Uani 1 1 d . . . . .
H2NA H 0.5543 0.3951 0.6343 0.103 Uiso 1 1 calc GR . . . .
H2NB H 0.4725 0.3661 0.6147 0.103 Uiso 1 1 calc GR . . . .
H2NC H 0.5114 0.4325 0.5802 0.103 Uiso 1 1 calc GR . . . .

loop_
_atom_site_aniso_label
_atom_site_aniso_U_11
_atom_site_aniso_U_22
_atom_site_aniso_U_33
_atom_site_aniso_U_23
_atom_site_aniso_U_13
_atom_site_aniso_U_12
P3 0.02143(18) 0.0222(2) 0.01950(18) 0.00286(15) 0.00479(14) 0.00193(14)
P2 0.02166(19) 0.0242(2) 0.01775(18) 0.00086(15) 0.00395(14) -0.00074(15)
P4 0.02356(19) 0.0253(2) 0.01834(18) 0.00172(15) 0.00441(15) -0.00267(15)
P1 0.0277(2) 0.0285(2) 0.0269(2) -0.00133(17) 0.01001(16) -0.00083(16)
O31 0.0197(5) 0.0227(5) 0.0188(5) 0.0027(4) 0.0041(4) -0.0012(4)
O41 0.0209(5) 0.0244(5) 0.0194(5) 0.0020(4) 0.0042(4) -0.0022(4)
O32 0.0371(6) 0.0223(6) 0.0281(6) 0.0020(5) 0.0090(5) 0.0004(5)
O34 0.0239(5) 0.0293(6) 0.0203(5) -0.0003(4) 0.0063(4) 0.0002(4)
O21 0.0235(5) 0.0249(5) 0.0178(5) 0.0017(4) 0.0032(4) -0.0028(4)
O11 0.0234(5) 0.0267(6) 0.0244(5) 0.0014(4) 0.0063(4) 0.0046(4)
O23 0.0264(5) 0.0296(6) 0.0175(5) -0.0001(4) 0.0043(4) -0.0008(4)
O13 0.0253(6) 0.0342(6) 0.0245(6) -0.0007(5) 0.0076(4) 0.0025(5)
O44 0.0267(6) 0.0388(7) 0.0217(6) -0.0031(5) 0.0074(5) -0.0072(5)
O2W 0.0369(6) 0.0251(6) 0.0271(6) 0.0018(5) 0.0083(5) 0.0058(5)
O42 0.0357(6) 0.0276(6) 0.0271(6) 0.0003(5) 0.0079(5) -0.0083(5)
O33 0.0223(5) 0.0342(6) 0.0265(6) 0.0033(5) 0.0043(4) 0.0023(5)
O22 0.0244(6) 0.0382(7) 0.0316(6) 0.0042(5) 0.0071(5) 0.0034(5)
O24 0.0409(7) 0.0264(6) 0.0234(6) 0.0014(5) 0.0048(5) -0.0084(5)
O43 0.0251(6) 0.0386(7) 0.0250(6) 0.0057(5) 0.0036(5) 0.0015(5)
O12 0.0275(7) 0.0759(10) 0.0396(8) -0.0133(7) 0.0118(6) -0.0139(6)
O14 0.0949(12) 0.0266(7) 0.0384(8) 0.0017(6) 0.0237(8) 0.0122(7)
N2 0.0240(7) 0.0378(8) 0.0214(7) 0.0034(6) -0.0002(5) -0.0011(6)
N3 0.0249(7) 0.0468(9) 0.0217(7) -0.0023(6) 0.0020(6) 0.0046(6)
N4 0.0226(7) 0.0520(10) 0.0248(7) -0.0078(7) 0.0025(6) -0.0017(6)
N1 0.0263(7) 0.0398(9) 0.0294(8) -0.0004(6) 0.0075(6) -0.0060(6)
C15 0.0221(7) 0.0260(8) 0.0158(7) 0.0015(6) 0.0020(5) -0.0008(6)
C29 0.0187(7) 0.0224(7) 0.0177(7) 0.0021(6) 0.0016(5) -0.0007(5)
C2 0.0214(7) 0.0268(8) 0.0197(7) 0.0024(6) 0.0016(6) 0.0029(6)
C44 0.0229(7) 0.0232(7) 0.0203(7) 0.0001(6) 0.0012(6) -0.0003(6)
C4 0.0278(8) 0.0384(10) 0.0269(8) -0.0070(7) 0.0080(7) 0.0024(7)
C1 0.0196(7) 0.0258(8) 0.0205(7) 0.0011(6) 0.0027(6) 0.0022(6)
C34 0.0213(7) 0.0244(8) 0.0201(7) 0.0013(6) 0.0002(6) -0.0013(6)
C30 0.0218(7) 0.0273(8) 0.0193(7) 0.0009(6) 0.0021(6) 0.0026(6)
C16 0.0247(7) 0.0260(8) 0.0191(7) 0.0006(6) 0.0000(6) -0.0021(6)
C48 0.0227(7) 0.0239(8) 0.0196(7) 0.0002(6) 0.0021(6) 0.0025(6)
C3 0.0280(8) 0.0255(8) 0.0290(8) -0.0010(7) 0.0028(6) 0.0047(6)
O1W 0.1170(17) 0.0414(10) 0.1344(18) 0.0289(10) 0.0989(15) 0.0289(10)
C43 0.0184(7) 0.0253(8) 0.0175(7) 0.0020(6) 0.0022(5) -0.0008(5)
C33 0.0302(8) 0.0275(8) 0.0312(9) 0.0040(7) 0.0054(7) -0.0057(7)
C46 0.0319(9) 0.0334(9) 0.0313(9) 0.0072(7) 0.0127(7) -0.0044(7)
C31 0.0281(8) 0.0365(9) 0.0259(8) 0.0006(7) 0.0090(7) 0.0017(7)
C19 0.0312(8) 0.0408(10) 0.0185(7) 0.0001(7) 0.0055(6) 0.0035(7)
C5 0.0271(8) 0.0411(10) 0.0196(7) 0.0019(7) 0.0063(6) -0.0027(7)
C20 0.0267(8) 0.0288(8) 0.0170(7) -0.0012(6) 0.0017(6) 0.0027(6)
C18 0.0291(8) 0.0398(10) 0.0255(8) 0.0089(7) 0.0077(7) -0.0024(7)
C45 0.0305(8) 0.0243(8) 0.0326(9) 0.0032(7) 0.0042(7) -0.0039(6)
C17 0.0297(8) 0.0279(8) 0.0277(8) 0.0043(7) 0.0023(7) -0.0046(6)
C47 0.0305(8) 0.0333(9) 0.0235(8) 0.0017(7) 0.0097(7) 0.0013(7)
C11 0.0288(8) 0.0258(8) 0.0212(7) 0.0049(6) 0.0022(6) 0.0018(6)
C6 0.0231(7) 0.0273(8) 0.0219(7) 0.0038(6) 0.0003(6) -0.0017(6)
C36 0.0280(8) 0.0261(8) 0.0245(8) -0.0022(6) 0.0045(6) 0.0033(6)
C25 0.0339(8) 0.0238(8) 0.0197(7) -0.0033(6) 0.0001(6) -0.0020(6)
C35 0.0273(8) 0.0208(7) 0.0235(7) -0.0015(6) 0.0006(6) 0.0004(6)
C37 0.0342(9) 0.0322(9) 0.0265(8) -0.0066(7) -0.0046(7) -0.0011(7)
C53 0.0305(8) 0.0230(8) 0.0237(8) -0.0027(6) 0.0010(6) -0.0007(6)
C14 0.0297(8) 0.0313(9) 0.0247(8) 0.0039(7) 0.0070(6) -0.0030(7)
C38 0.0370(9) 0.0225(8) 0.0398(10) -0.0004(7) 0.0017(8) 0.0014(7)
C32 0.0303(9) 0.0381(10) 0.0317(9) 0.0053(7) 0.0118(7) -0.0060(7)
C49 0.0323(8) 0.0270(8) 0.0194(7) -0.0034(6) 0.0042(6) 0.0002(6)
C55 0.0304(8) 0.0330(9) 0.0270(8) -0.0070(7) 0.0026(7) 0.0061(7)
C51 0.0312(9) 0.0348(9) 0.0321(9) -0.0082(7) -0.0021(7) -0.0060(7)
C56 0.0510(11) 0.0229(9) 0.0397(10) -0.0051(7) 0.0058(9) 0.0011(8)
C27 0.0417(10) 0.0358(10) 0.0259(8) -0.0047(7) -0.0054(7) -0.0039(8)
C40 0.0472(11) 0.0304(9) 0.0348(10) 0.0033(8) 0.0152(8) 0.0099(8)
C50 0.0389(9) 0.0277(9) 0.0328(9) -0.0036(7) 0.0050(7) 0.0044(7)
C12 0.0466(11) 0.0259(9) 0.0377(10) 0.0082(7) 0.0064(8) 0.0021(7)
C13 0.0371(10) 0.0412(10) 0.0258(8) 0.0080(7) -0.0021(7) 0.0045(8)
C39 0.0356(9) 0.0257(8) 0.0238(8) -0.0038(6) 0.0077(7) 0.0017(7)
C54 0.0341(9) 0.0362(10) 0.0259(8) -0.0058(7) -0.0031(7) -0.0028(7)
C42 0.0366(9) 0.0333(9) 0.0385(10) -0.0125(8) 0.0054(8) -0.0079(7)
C21 0.0376(9) 0.0294(9) 0.0210(8) -0.0063(6) 0.0028(7) 0.0000(7)
C8 0.0393(10) 0.0303(9) 0.0348(9) 0.0061(7) 0.0042(8) -0.0046(7)
C24 0.0439(10) 0.0294(9) 0.0355(10) -0.0049(7) 0.0072(8) 0.0058(8)
C28 0.0504(11) 0.0232(9) 0.0360(10) -0.0021(7) 0.0033(8) -0.0007(8)
C26 0.0353(9) 0.0288(9) 0.0239(8) -0.0038(7) 0.0051(7) 0.0034(7)
C7 0.0321(9) 0.0290(9) 0.0257(8) 0.0084(7) -0.0003(7) -0.0029(7)
C22 0.0342(9) 0.0355(10) 0.0430(11) -0.0129(8) -0.0036(8) -0.0064(8)
C9 0.0292(9) 0.0367(10) 0.0527(12) 0.0174(9) -0.0033(8) 0.0059(7)
C52 0.0522(12) 0.0417(11) 0.0233(8) -0.0098(8) 0.0079(8) -0.0052(9)
C41 0.0658(13) 0.0392(11) 0.0242(9) -0.0098(8) 0.0094(9) -0.0064(9)
C3N 0.0329(9) 0.0468(11) 0.0423(11) -0.0075(9) 0.0010(8) 0.0031(8)
C10 0.0623(13) 0.0416(11) 0.0271(9) 0.0126(8) -0.0042(9) -0.0043(9)
C6N 0.0445(11) 0.0408(11) 0.0462(12) -0.0062(9) -0.0021(9) 0.0003(9)
C4N 0.0537(13) 0.0453(12) 0.0450(12) 0.0152(10) -0.0057(10) -0.0068(10)
C23 0.0713(14) 0.0447(12) 0.0236(9) -0.0115(8) 0.0011(9) -0.0019(10)
C1N 0.0460(12) 0.0570(14) 0.0481(12) 0.0172(10) -0.0060(10) -0.0113(10)
C5N 0.0548(13) 0.0419(11) 0.0413(11) 0.0041(9) 0.0002(9) -0.0072(9)
C8N 0.0398(11) 0.0625(14) 0.0621(14) -0.0287(12) 0.0168(10) -0.0039(10)
C7N 0.0453(12) 0.0703(16) 0.0499(13) 0.0133(12) 0.0003(10) -0.0084(11)
C2N 0.0516(14) 0.0675(16) 0.091(2) -0.0356(15) 0.0259(13) -0.0075(12)

loop_
_atom_type_symbol
_atom_type_description
_atom_type_scat_dispersion_real
_atom_type_scat_dispersion_imag
_atom_type_scat_source
C C 0.0033 0.0016 'International Tables Vol C Tables 4.2.6.8 and 6.1.1.4'
H H 0.0000 0.0000 'International Tables Vol C Tables 4.2.6.8 and 6.1.1.4'
N N 0.0061 0.0033 'International Tables Vol C Tables 4.2.6.8 and 6.1.1.4'
O O 0.0106 0.0060 'International Tables Vol C Tables 4.2.6.8 and 6.1.1.4'
P P 0.1023 0.0942 'International Tables Vol C Tables 4.2.6.8 and 6.1.1.4'

loop_
_geom_angle_atom_site_label_1
_geom_angle_atom_site_label_2
_geom_angle_atom_site_label_3
_geom_angle
_geom_angle_site_symmetry_1
_geom_angle_site_symmetry_3
_geom_angle_publ_flag
O32 P3 O31 107.83(6) . . ?
O32 P3 O34 111.28(6) . . ?
O32 P3 O33 117.17(7) . . ?
O34 P3 O31 104.58(6) . . ?
O33 P3 O31 109.68(6) . . ?
O33 P3 O34 105.59(6) . . ?
O23 P2 O21 108.31(6) . . ?
O23 P2 O24 109.29(6) . . ?
O22 P2 O21 110.74(6) . . ?
O22 P2 O23 114.63(7) . . ?
O22 P2 O24 112.96(7) . . ?
O24 P2 O21 99.83(6) . . ?
O44 P4 O41 104.44(6) . . ?
O42 P4 O41 106.18(6) . . ?
O42 P4 O44 110.92(6) . . ?
O42 P4 O43 119.64(7) . . ?
O43 P4 O41 109.14(6) . . ?
O43 P4 O44 105.55(7) . . ?
O13 P1 O11 107.82(6) . . ?
O13 P1 O14 109.21(7) . . ?
O12 P1 O11 109.65(7) . . ?
O12 P1 O13 114.49(7) . . ?
O12 P1 O14 113.41(9) . . ?
O14 P1 O11 101.32(7) . . ?
C29 O31 P3 125.35(9) . . ?
C43 O41 P4 129.45(9) . . ?
P3 O34 H34 119.5(12) . . ?
C15 O21 P2 127.48(9) . . ?
C1 O11 P1 126.50(9) . . ?
P4 O44 H44 118.4(14) . . ?
H2WA O2W H2WB 107.7 . . ?
P2 O24 H24 115.0(12) . . ?
P1 O14 H14 116.6(16) . . ?
H2A N2 H2B 109.7(17) . . ?
C3N N2 H2A 106.8(12) . . ?
C3N N2 H2B 107.6(12) . . ?
C4N N2 H2A 109.2(12) . . ?
C4N N2 H2B 110.1(12) . . ?
C4N N2 C3N 113.42(15) . . ?
H3A N3 H3B 106.7(17) . . ?
C6N N3 H3A 109.8(12) . . ?
C6N N3 H3B 109.4(12) . . ?
C5N N3 H3A 109.3(12) . . ?
C5N N3 H3B 108.0(12) . . ?
C5N N3 C6N 113.42(15) . . ?
H4A N4 H4B 104.9(17) . . ?
C8N N4 H4A 114.9(13) . . ?
C8N N4 H4B 109.2(12) . . ?
C7N N4 H4A 105.1(13) . . ?
C7N N4 H4B 108.0(13) . . ?
C7N N4 C8N 114.16(17) . . ?
H1A N1 H1B 109.2(18) . . ?
C1N N1 H1A 106.8(13) . . ?
C1N N1 H1B 110.0(13) . . ?
C1N N1 C2N 114.06(18) . . ?
C2N N1 H1A 109.9(13) . . ?
C2N N1 H1B 106.9(13) . . ?
O21 C15 C16 118.41(13) . . ?
O21 C15 C20 118.89(13) . . ?
C20 C15 C16 122.52(14) . . ?
O31 C29 C34 118.57(13) . . ?
O31 C29 C30 118.69(13) . . ?
C30 C29 C34 122.67(13) . . ?
C1 C2 C11 124.50(13) . . ?
C3 C2 C1 116.71(14) . . ?
C3 C2 C11 118.78(14) . . ?
C43 C44 C53 124.76(13) . . ?
C45 C44 C43 116.68(14) . . ?
C45 C44 C53 118.56(14) . . ?
C3 C4 H4 120.3 . . ?
C5 C4 H4 120.3 . . ?
C5 C4 C3 119.49(15) . . ?
O11 C1 C2 118.63(13) . . ?
O11 C1 C6 118.95(13) . . ?
C6 C1 C2 122.27(14) . . ?
C29 C34 C35 125.60(13) . . ?
C33 C34 C29 116.50(14) . . ?
C33 C34 C35 117.90(14) . . ?
C29 C30 C39 125.53(13) . . ?
C31 C30 C29 116.21(14) . . ?
C31 C30 C39 118.26(14) . . ?
C15 C16 C25 125.22(13) . . ?
C17 C16 C15 116.49(14) . . ?
C17 C16 C25 118.29(14) . . ?
C43 C48 C49 124.84(13) . . ?
C47 C48 C43 116.57(14) . . ?
C47 C48 C49 118.56(13) . . ?
C2 C3 H3 119.0 . . ?
C4 C3 C2 122.01(15) . . ?
C4 C3 H3 119.0 . . ?
H1WA O1W H1WB 104.5 . . ?
O41 C43 C44 118.40(13) . . ?
O41 C43 C48 118.94(13) . . ?
C48 C43 C44 122.41(13) . . ?
C34 C33 H33 119.1 . . ?
C32 C33 C34 121.82(15) . . ?
C32 C33 H33 119.1 . . ?
C45 C46 H46 120.1 . . ?
C45 C46 C47 119.72(15) . . ?
C47 C46 H46 120.1 . . ?
C30 C31 H31 118.9 . . ?
C32 C31 C30 122.25(15) . . ?
C32 C31 H31 118.9 . . ?
C20 C19 H19 119.0 . . ?
C18 C19 H19 119.0 . . ?
C18 C19 C20 122.02(15) . . ?
C4 C5 H5 118.9 . . ?
C4 C5 C6 122.26(15) . . ?
C6 C5 H5 118.9 . . ?
C15 C20 C21 124.69(14) . . ?
C19 C20 C15 116.42(15) . . ?
C19 C20 C21 118.86(14) . . ?
C19 C18 H18 120.1 . . ?
C17 C18 C19 119.77(15) . . ?
C17 C18 H18 120.1 . . ?
C44 C45 H45 119.0 . . ?
C46 C45 C44 122.03(15) . . ?
C46 C45 H45 119.0 . . ?
C16 C17 H17 119.1 . . ?
C18 C17 C16 121.85(15) . . ?
C18 C17 H17 119.1 . . ?
C48 C47 H47 118.9 . . ?
C46 C47 C48 122.15(15) . . ?
C46 C47 H47 118.9 . . ?
C14 C11 C2 113.26(12) . . ?
C14 C11 C12 105.95(14) . . ?
C14 C11 C13 110.33(14) . . ?
C12 C11 C2 110.20(13) . . ?
C13 C11 C2 109.33(13) . . ?
C13 C11 C12 107.58(14) . . ?
C1 C6 C7 124.72(14) . . ?
C5 C6 C1 116.50(14) . . ?
C5 C6 C7 118.75(14) . . ?
H36A C36 H36B 109.5 . . ?
H36A C36 H36C 109.5 . . ?
H36B C36 H36C 109.5 . . ?
C35 C36 H36A 109.5 . . ?
C35 C36 H36B 109.5 . . ?
C35 C36 H36C 109.5 . . ?
C27 C25 C16 109.28(13) . . ?
C27 C25 C28 108.12(14) . . ?
C28 C25 C16 110.18(13) . . ?
C26 C25 C16 113.60(13) . . ?
C26 C25 C27 109.80(14) . . ?
C26 C25 C28 105.70(14) . . ?
C36 C35 C34 113.90(12) . . ?
C36 C35 C37 109.95(13) . . ?
C36 C35 C38 105.21(13) . . ?
C37 C35 C34 109.23(13) . . ?
C37 C35 C38 108.20(13) . . ?
C38 C35 C34 110.17(13) . . ?
C35 C37 H37A 109.5 . . ?
C35 C37 H37B 109.5 . . ?
C35 C37 H37C 109.5 . . ?
H37A C37 H37B 109.5 . . ?
H37A C37 H37C 109.5 . . ?
H37B C37 H37C 109.5 . . ?
C55 C53 C44 112.88(13) . . ?
C55 C53 C56 105.79(14) . . ?
C55 C53 C54 110.31(14) . . ?
C56 C53 C44 110.68(13) . . ?
C54 C53 C44 109.61(13) . . ?
C54 C53 C56 107.39(14) . . ?
C11 C14 H14A 109.5 . . ?
C11 C14 H14B 109.5 . . ?
C11 C14 H14C 109.5 . . ?
H14A C14 H14B 109.5 . . ?
H14A C14 H14C 109.5 . . ?
H14B C14 H14C 109.5 . . ?
C35 C38 H38A 109.5 . . ?
C35 C38 H38B 109.5 . . ?
C35 C38 H38C 109.5 . . ?
H38A C38 H38B 109.5 . . ?
H38A C38 H38C 109.5 . . ?
H38B C38 H38C 109.5 . . ?
C33 C32 H32 120.2 . . ?
C31 C32 C33 119.67(15) . . ?
C31 C32 H32 120.2 . . ?
C51 C49 C48 112.12(13) . . ?
C50 C49 C48 110.87(13) . . ?
C50 C49 C51 110.91(14) . . ?
C50 C49 C52 107.12(14) . . ?
C52 C49 C48 110.23(13) . . ?
C52 C49 C51 105.33(14) . . ?
C53 C55 H55A 109.5 . . ?
C53 C55 H55B 109.5 . . ?
C53 C55 H55C 109.5 . . ?
H55A C55 H55B 109.5 . . ?
H55A C55 H55C 109.5 . . ?
H55B C55 H55C 109.5 . . ?
C49 C51 H51A 109.5 . . ?
C49 C51 H51B 109.5 . . ?
C49 C51 H51C 109.5 . . ?
H51A C51 H51B 109.5 . . ?
H51A C51 H51C 109.5 . . ?
H51B C51 H51C 109.5 . . ?
C53 C56 H56A 109.5 . . ?
C53 C56 H56B 109.5 . . ?
C53 C56 H56C 109.5 . . ?
H56A C56 H56B 109.5 . . ?
H56A C56 H56C 109.5 . . ?
H56B C56 H56C 109.5 . . ?
C25 C27 H27A 109.5 . . ?
C25 C27 H27B 109.5 . . ?
C25 C27 H27C 109.5 . . ?
H27A C27 H27B 109.5 . . ?
H27A C27 H27C 109.5 . . ?
H27B C27 H27C 109.5 . . ?
H40A C40 H40B 109.5 . . ?
H40A C40 H40C 109.5 . . ?
H40B C40 H40C 109.5 . . ?
C39 C40 H40A 109.5 . . ?
C39 C40 H40B 109.5 . . ?
C39 C40 H40C 109.5 . . ?
C49 C50 H50A 109.5 . . ?
C49 C50 H50B 109.5 . . ?
C49 C50 H50C 109.5 . . ?
H50A C50 H50B 109.5 . . ?
H50A C50 H50C 109.5 . . ?
H50B C50 H50C 109.5 . . ?
C11 C12 H12A 109.5 . . ?
C11 C12 H12B 109.5 . . ?
C11 C12 H12C 109.5 . . ?
H12A C12 H12B 109.5 . . ?
H12A C12 H12C 109.5 . . ?
H12B C12 H12C 109.5 . . ?
C11 C13 H13A 109.5 . . ?
C11 C13 H13B 109.5 . . ?
C11 C13 H13C 109.5 . . ?
H13A C13 H13B 109.5 . . ?
H13A C13 H13C 109.5 . . ?
H13B C13 H13C 109.5 . . ?
C30 C39 C41 110.03(14) . . ?
C40 C39 C30 109.57(14) . . ?
C40 C39 C42 110.54(15) . . ?
C40 C39 C41 107.48(14) . . ?
C42 C39 C30 113.23(13) . . ?
C42 C39 C41 105.79(15) . . ?
C53 C54 H54A 109.5 . . ?
C53 C54 H54B 109.5 . . ?
C53 C54 H54C 109.5 . . ?
H54A C54 H54B 109.5 . . ?
H54A C54 H54C 109.5 . . ?
H54B C54 H54C 109.5 . . ?
C39 C42 H42A 109.5 . . ?
C39 C42 H42B 109.5 . . ?
C39 C42 H42C 109.5 . . ?
H42A C42 H42B 109.5 . . ?
H42A C42 H42C 109.5 . . ?
H42B C42 H42C 109.5 . . ?
C24 C21 C20 111.42(14) . . ?
C24 C21 C22 110.40(15) . . ?
C24 C21 C23 107.29(15) . . ?
C22 C21 C20 111.86(13) . . ?
C23 C21 C20 109.95(14) . . ?
C23 C21 C22 105.67(15) . . ?
H8A C8 H8B 109.5 . . ?
H8A C8 H8C 109.5 . . ?
H8B C8 H8C 109.5 . . ?
C7 C8 H8A 109.5 . . ?
C7 C8 H8B 109.5 . . ?
C7 C8 H8C 109.5 . . ?
C21 C24 H24A 109.5 . . ?
C21 C24 H24B 109.5 . . ?
C21 C24 H24C 109.5 . . ?
H24A C24 H24B 109.5 . . ?
H24A C24 H24C 109.5 . . ?
H24B C24 H24C 109.5 . . ?
C25 C28 H28A 109.5 . . ?
C25 C28 H28B 109.5 . . ?
C25 C28 H28C 109.5 . . ?
H28A C28 H28B 109.5 . . ?
H28A C28 H28C 109.5 . . ?
H28B C28 H28C 109.5 . . ?
C25 C26 H26A 109.5 . . ?
C25 C26 H26B 109.5 . . ?
C25 C26 H26C 109.5 . . ?
H26A C26 H26B 109.5 . . ?
H26A C26 H26C 109.5 . . ?
H26B C26 H26C 109.5 . . ?
C8 C7 C6 110.70(13) . . ?
C8 C7 C9 111.04(15) . . ?
C8 C7 C10 107.28(14) . . ?
C9 C7 C6 112.27(13) . . ?
C9 C7 C10 105.55(15) . . ?
C10 C7 C6 109.75(15) . . ?
C21 C22 H22A 109.5 . . ?
C21 C22 H22B 109.5 . . ?
C21 C22 H22C 109.5 . . ?
H22A C22 H22B 109.5 . . ?
H22A C22 H22C 109.5 . . ?
H22B C22 H22C 109.5 . . ?
C7 C9 H9A 109.5 . . ?
C7 C9 H9B 109.5 . . ?
C7 C9 H9C 109.5 . . ?
H9A C9 H9B 109.5 . . ?
H9A C9 H9C 109.5 . . ?
H9B C9 H9C 109.5 . . ?
C49 C52 H52A 109.5 . . ?
C49 C52 H52B 109.5 . . ?
C49 C52 H52C 109.5 . . ?
H52A C52 H52B 109.5 . . ?
H52A C52 H52C 109.5 . . ?
H52B C52 H52C 109.5 . . ?
C39 C41 H41A 109.5 . . ?
C39 C41 H41B 109.5 . . ?
C39 C41 H41C 109.5 . . ?
H41A C41 H41B 109.5 . . ?
H41A C41 H41C 109.5 . . ?
H41B C41 H41C 109.5 . . ?
N2 C3N H3NA 109.5 . . ?
N2 C3N H3NB 109.5 . . ?
N2 C3N H3NC 109.5 . . ?
H3NA C3N H3NB 109.5 . . ?
H3NA C3N H3NC 109.5 . . ?
H3NB C3N H3NC 109.5 . . ?
C7 C10 H10A 109.5 . . ?
C7 C10 H10B 109.5 . . ?
C7 C10 H10C 109.5 . . ?
H10A C10 H10B 109.5 . . ?
H10A C10 H10C 109.5 . . ?
H10B C10 H10C 109.5 . . ?
N3 C6N H6NA 109.5 . . ?
N3 C6N H6NB 109.5 . . ?
N3 C6N H6NC 109.5 . . ?
H6NA C6N H6NB 109.5 . . ?
H6NA C6N H6NC 109.5 . . ?
H6NB C6N H6NC 109.5 . . ?
N2 C4N H4NA 109.5 . . ?
N2 C4N H4NB 109.5 . . ?
N2 C4N H4NC 109.5 . . ?
H4NA C4N H4NB 109.5 . . ?
H4NA C4N H4NC 109.5 . . ?
H4NB C4N H4NC 109.5 . . ?
C21 C23 H23A 109.5 . . ?
C21 C23 H23B 109.5 . . ?
C21 C23 H23C 109.5 . . ?
H23A C23 H23B 109.5 . . ?
H23A C23 H23C 109.5 . . ?
H23B C23 H23C 109.5 . . ?
N1 C1N H1NA 109.5 . . ?
N1 C1N H1NB 109.5 . . ?
N1 C1N H1NC 109.5 . . ?
H1NA C1N H1NB 109.5 . . ?
H1NA C1N H1NC 109.5 . . ?
H1NB C1N H1NC 109.5 . . ?
N3 C5N H5NA 109.5 . . ?
N3 C5N H5NB 109.5 . . ?
N3 C5N H5NC 109.5 . . ?
H5NA C5N H5NB 109.5 . . ?
H5NA C5N H5NC 109.5 . . ?
H5NB C5N H5NC 109.5 . . ?
N4 C8N H8NA 109.5 . . ?
N4 C8N H8NB 109.5 . . ?
N4 C8N H8NC 109.5 . . ?
H8NA C8N H8NB 109.5 . . ?
H8NA C8N H8NC 109.5 . . ?
H8NB C8N H8NC 109.5 . . ?
N4 C7N H7NA 109.5 . . ?
N4 C7N H7NB 109.5 . . ?
N4 C7N H7NC 109.5 . . ?
H7NA C7N H7NB 109.5 . . ?
H7NA C7N H7NC 109.5 . . ?
H7NB C7N H7NC 109.5 . . ?
N1 C2N H2NA 109.5 . . ?
N1 C2N H2NB 109.5 . . ?
N1 C2N H2NC 109.5 . . ?
H2NA C2N H2NB 109.5 . . ?
H2NA C2N H2NC 109.5 . . ?
H2NB C2N H2NC 109.5 . . ?

loop_
_geom_bond_atom_site_label_1
_geom_bond_atom_site_label_2
_geom_bond_distance
_geom_bond_site_symmetry_2
_geom_bond_publ_flag
P3 O31 1.6157(11) . ?
P3 O32 1.4870(12) . ?
P3 O34 1.5594(11) . ?
P3 O33 1.4977(11) . ?
P2 O21 1.6041(11) . ?
P2 O23 1.5056(11) . ?
P2 O22 1.4856(11) . ?
P2 O24 1.5545(12) . ?
P4 O41 1.6150(11) . ?
P4 O44 1.5664(12) . ?
P4 O42 1.4832(12) . ?
P4 O43 1.4912(12) . ?
P1 O11 1.6082(12) . ?
P1 O13 1.5064(11) . ?
P1 O12 1.4733(13) . ?
P1 O14 1.5478(14) . ?
O31 C29 1.3985(17) . ?
O41 C43 1.3872(17) . ?
O34 H34 0.850(14) . ?
O21 C15 1.3921(17) . ?
O11 C1 1.3912(17) . ?
O44 H44 0.827(14) . ?
O2W H2WA 0.9492 . ?
O2W H2WB 1.0086 . ?
O24 H24 0.881(14) . ?
O14 H14 0.860(15) . ?
N2 H2A 0.893(14) . ?
N2 H2B 0.897(14) . ?
N2 C3N 1.476(2) . ?
N2 C4N 1.472(2) . ?
N3 H3A 0.900(14) . ?
N3 H3B 0.900(14) . ?
N3 C6N 1.471(2) . ?
N3 C5N 1.470(2) . ?
N4 H4A 0.894(14) . ?
N4 H4B 0.901(14) . ?
N4 C8N 1.473(2) . ?
N4 C7N 1.463(3) . ?
N1 H1A 0.874(14) . ?
N1 H1B 0.897(14) . ?
N1 C1N 1.464(2) . ?
N1 C2N 1.465(3) . ?
C15 C16 1.413(2) . ?
C15 C20 1.409(2) . ?
C29 C34 1.412(2) . ?
C29 C30 1.407(2) . ?
C2 C1 1.414(2) . ?
C2 C3 1.390(2) . ?
C2 C11 1.546(2) . ?
C44 C43 1.414(2) . ?
C44 C45 1.395(2) . ?
C44 C53 1.545(2) . ?
C4 H4 0.9500 . ?
C4 C3 1.381(2) . ?
C4 C5 1.376(2) . ?
C1 C6 1.412(2) . ?
C34 C33 1.395(2) . ?
C34 C35 1.545(2) . ?
C30 C31 1.397(2) . ?
C30 C39 1.543(2) . ?
C16 C17 1.397(2) . ?
C16 C25 1.547(2) . ?
C48 C43 1.413(2) . ?
C48 C47 1.393(2) . ?
C48 C49 1.549(2) . ?
C3 H3 0.9500 . ?
O1W H1WA 0.8696 . ?
O1W H1WB 0.8702 . ?
C33 H33 0.9500 . ?
C33 C32 1.379(2) . ?
C46 H46 0.9500 . ?
C46 C45 1.375(2) . ?
C46 C47 1.379(2) . ?
C31 H31 0.9500 . ?
C31 C32 1.374(2) . ?
C19 H19 0.9500 . ?
C19 C20 1.395(2) . ?
C19 C18 1.379(2) . ?
C5 H5 0.9500 . ?
C5 C6 1.392(2) . ?
C20 C21 1.548(2) . ?
C18 H18 0.9500 . ?
C18 C17 1.376(2) . ?
C45 H45 0.9500 . ?
C17 H17 0.9500 . ?
C47 H47 0.9500 . ?
C11 C14 1.533(2) . ?
C11 C12 1.543(2) . ?
C11 C13 1.537(2) . ?
C6 C7 1.547(2) . ?
C36 H36A 0.9800 . ?
C36 H36B 0.9800 . ?
C36 H36C 0.9800 . ?
C36 C35 1.533(2) . ?
C25 C27 1.540(2) . ?
C25 C28 1.546(2) . ?
C25 C26 1.531(2) . ?
C35 C37 1.536(2) . ?
C35 C38 1.543(2) . ?
C37 H37A 0.9800 . ?
C37 H37B 0.9800 . ?
C37 H37C 0.9800 . ?
C53 C55 1.532(2) . ?
C53 C56 1.541(2) . ?
C53 C54 1.536(2) . ?
C14 H14A 0.9800 . ?
C14 H14B 0.9800 . ?
C14 H14C 0.9800 . ?
C38 H38A 0.9800 . ?
C38 H38B 0.9800 . ?
C38 H38C 0.9800 . ?
C32 H32 0.9500 . ?
C49 C51 1.540(2) . ?
C49 C50 1.532(2) . ?
C49 C52 1.539(2) . ?
C55 H55A 0.9800 . ?
C55 H55B 0.9800 . ?
C55 H55C 0.9800 . ?
C51 H51A 0.9800 . ?
C51 H51B 0.9800 . ?
C51 H51C 0.9800 . ?
C56 H56A 0.9800 . ?
C56 H56B 0.9800 . ?
C56 H56C 0.9800 . ?
C27 H27A 0.9800 . ?
C27 H27B 0.9800 . ?
C27 H27C 0.9800 . ?
C40 H40A 0.9800 . ?
C40 H40B 0.9800 . ?
C40 H40C 0.9800 . ?
C40 C39 1.528(2) . ?
C50 H50A 0.9800 . ?
C50 H50B 0.9800 . ?
C50 H50C 0.9800 . ?
C12 H12A 0.9800 . ?
C12 H12B 0.9800 . ?
C12 H12C 0.9800 . ?
C13 H13A 0.9800 . ?
C13 H13B 0.9800 . ?
C13 H13C 0.9800 . ?
C39 C42 1.537(2) . ?
C39 C41 1.548(2) . ?
C54 H54A 0.9800 . ?
C54 H54B 0.9800 . ?
C54 H54C 0.9800 . ?
C42 H42A 0.9800 . ?
C42 H42B 0.9800 . ?
C42 H42C 0.9800 . ?
C21 C24 1.529(2) . ?
C21 C22 1.542(2) . ?
C21 C23 1.542(2) . ?
C8 H8A 0.9800 . ?
C8 H8B 0.9800 . ?
C8 H8C 0.9800 . ?
C8 C7 1.534(2) . ?
C24 H24A 0.9800 . ?
C24 H24B 0.9800 . ?
C24 H24C 0.9800 . ?
C28 H28A 0.9800 . ?
C28 H28B 0.9800 . ?
C28 H28C 0.9800 . ?
C26 H26A 0.9800 . ?
C26 H26B 0.9800 . ?
C26 H26C 0.9800 . ?
C7 C9 1.535(2) . ?
C7 C10 1.543(2) . ?
C22 H22A 0.9800 . ?
C22 H22B 0.9800 . ?
C22 H22C 0.9800 . ?
C9 H9A 0.9800 . ?
C9 H9B 0.9800 . ?
C9 H9C 0.9800 . ?
C52 H52A 0.9800 . ?
C52 H52B 0.9800 . ?
C52 H52C 0.9800 . ?
C41 H41A 0.9800 . ?
C41 H41B 0.9800 . ?
C41 H41C 0.9800 . ?
C3N H3NA 0.9800 . ?
C3N H3NB 0.9800 . ?
C3N H3NC 0.9800 . ?
C10 H10A 0.9800 . ?
C10 H10B 0.9800 . ?
C10 H10C 0.9800 . ?
C6N H6NA 0.9800 . ?
C6N H6NB 0.9800 . ?
C6N H6NC 0.9800 . ?
C4N H4NA 0.9800 . ?
C4N H4NB 0.9800 . ?
C4N H4NC 0.9800 . ?
C23 H23A 0.9800 . ?
C23 H23B 0.9800 . ?
C23 H23C 0.9800 . ?
C1N H1NA 0.9800 . ?
C1N H1NB 0.9800 . ?
C1N H1NC 0.9800 . ?
C5N H5NA 0.9800 . ?
C5N H5NB 0.9800 . ?
C5N H5NC 0.9800 . ?
C8N H8NA 0.9800 . ?
C8N H8NB 0.9800 . ?
C8N H8NC 0.9800 . ?
C7N H7NA 0.9800 . ?
C7N H7NB 0.9800 . ?
C7N H7NC 0.9800 . ?
C2N H2NA 0.9800 . ?
C2N H2NB 0.9800 . ?
C2N H2NC 0.9800 . ?

loop_
_geom_hbond_atom_site_label_D
_geom_hbond_atom_site_label_H
_geom_hbond_atom_site_label_A
_geom_hbond_distance_DH
_geom_hbond_distance_HA
_geom_hbond_distance_DA
_geom_hbond_angle_DHA
_geom_hbond_site_symmetry_A
O34 H34 O13 0.850(14) 1.687(14) 2.5297(15) 171.0(19) .
O44 H44 O23 0.827(14) 1.720(14) 2.5471(15) 177(2) 4_566
O2W H2WB O32 1.01 1.84 2.8276(16) 165.7 .
O2W H2WB O33 1.01 2.65 3.1438(16) 110.5 .
O24 H24 O2W 0.881(14) 1.638(14) 2.5182(16) 175.9(19) 3_666
O14 H14 O1W 0.860(15) 1.617(16) 2.475(2) 174(2) .
N2 H2A O23 0.893(14) 1.840(15) 2.7298(18) 174.1(18) 4_566
N2 H2B O12 0.897(14) 1.728(14) 2.6240(19) 176.9(19) 4_566
N3 H3A O43 0.900(14) 1.807(15) 2.6782(18) 162.1(18) 4_565
N3 H3B O34 0.900(14) 2.525(17) 3.1446(18) 126.4(15) .
N3 H3B O33 0.900(14) 1.952(15) 2.8402(18) 168.7(17) .
N4 H4B O44 0.901(14) 2.485(18) 3.1358(19) 129.5(15) 4_565
N4 H4B O43 0.901(14) 1.977(15) 2.8565(18) 165.1(18) 4_565
N1 H1A O22 0.874(14) 1.849(15) 2.7060(18) 166.4(19) .
N1 H1B O13 0.897(14) 1.844(15) 2.7373(19) 173.0(19) .
O1W H1WA O22 0.87 2.02 2.837(2) 155.4 3_666
O1W H1WB O32 0.87 2.05 2.6927(19) 130.2 .

loop_
_geom_torsion_atom_site_label_1
_geom_torsion_atom_site_label_2
_geom_torsion_atom_site_label_3
_geom_torsion_atom_site_label_4
_geom_torsion
_geom_torsion_site_symmetry_1
_geom_torsion_site_symmetry_2
_geom_torsion_site_symmetry_3
_geom_torsion_site_symmetry_4
_geom_torsion_publ_flag
P3 O31 C29 C34 91.97(15) . . . . ?
P3 O31 C29 C30 -90.89(15) . . . . ?
P2 O21 C15 C16 94.24(15) . . . . ?
P2 O21 C15 C20 -90.49(15) . . . . ?
P4 O41 C43 C44 -98.95(15) . . . . ?
P4 O41 C43 C48 86.63(16) . . . . ?
P1 O11 C1 C2 93.00(16) . . . . ?
P1 O11 C1 C6 -91.22(15) . . . . ?
O31 C29 C34 C33 -172.85(13) . . . . ?
O31 C29 C34 C35 6.4(2) . . . . ?
O31 C29 C30 C31 172.61(13) . . . . ?
O31 C29 C30 C39 -7.3(2) . . . . ?
O32 P3 O31 C29 119.54(11) . . . . ?
O34 P3 O31 C29 -121.93(11) . . . . ?
O21 C15 C16 C17 -174.91(13) . . . . ?
O21 C15 C16 C25 5.1(2) . . . . ?
O21 C15 C20 C19 174.14(13) . . . . ?
O21 C15 C20 C21 -7.9(2) . . . . ?
O11 C1 C6 C5 174.55(13) . . . . ?
O11 C1 C6 C7 -7.3(2) . . . . ?
O23 P2 O21 C15 -115.83(12) . . . . ?
O13 P1 O11 C1 -123.39(12) . . . . ?
O44 P4 O41 C43 117.29(12) . . . . ?
O42 P4 O41 C43 -125.40(12) . . . . ?
O33 P3 O31 C29 -9.10(13) . . . . ?
O22 P2 O21 C15 10.67(14) . . . . ?
O24 P2 O21 C15 129.94(12) . . . . ?
O43 P4 O41 C43 4.82(14) . . . . ?
O12 P1 O11 C1 1.86(14) . . . . ?
O14 P1 O11 C1 121.98(13) . . . . ?
C15 C16 C17 C18 -2.3(2) . . . . ?
C15 C16 C25 C27 -87.75(18) . . . . ?
C15 C16 C25 C28 153.60(15) . . . . ?
C15 C16 C25 C26 35.2(2) . . . . ?
C15 C20 C21 C24 84.49(19) . . . . ?
C15 C20 C21 C22 -39.6(2) . . . . ?
C15 C20 C21 C23 -156.70(16) . . . . ?
C29 C34 C33 C32 -2.7(2) . . . . ?
C29 C34 C35 C36 33.7(2) . . . . ?
C29 C34 C35 C37 -89.68(18) . . . . ?
C29 C34 C35 C38 151.60(15) . . . . ?
C29 C30 C31 C32 3.3(2) . . . . ?
C29 C30 C39 C40 90.11(18) . . . . ?
C29 C30 C39 C42 -33.8(2) . . . . ?
C29 C30 C39 C41 -151.93(16) . . . . ?
C2 C1 C6 C5 -9.8(2) . . . . ?
C2 C1 C6 C7 168.27(14) . . . . ?
C4 C5 C6 C1 3.7(2) . . . . ?
C4 C5 C6 C7 -174.48(15) . . . . ?
C1 C2 C3 C4 -2.0(2) . . . . ?
C1 C2 C11 C14 37.6(2) . . . . ?
C1 C2 C11 C12 156.05(15) . . . . ?
C1 C2 C11 C13 -85.91(18) . . . . ?
C1 C6 C7 C8 86.37(19) . . . . ?
C1 C6 C7 C9 -38.3(2) . . . . ?
C1 C6 C7 C10 -155.40(16) . . . . ?
C34 C29 C30 C31 -10.4(2) . . . . ?
C34 C29 C30 C39 169.69(14) . . . . ?
C34 C33 C32 C31 -3.9(3) . . . . ?
C30 C29 C34 C33 10.1(2) . . . . ?
C30 C29 C34 C35 -170.60(14) . . . . ?
C30 C31 C32 C33 3.6(3) . . . . ?
C16 C15 C20 C19 -10.8(2) . . . . ?
C16 C15 C20 C21 167.11(15) . . . . ?
C3 C2 C1 O11 -175.35(13) . . . . ?
C3 C2 C1 C6 9.0(2) . . . . ?
C3 C2 C11 C14 -142.07(15) . . . . ?
C3 C2 C11 C12 -23.6(2) . . . . ?
C3 C2 C11 C13 94.46(17) . . . . ?
C3 C4 C5 C6 2.8(3) . . . . ?
C43 C44 C45 C46 1.9(2) . . . . ?
C43 C44 C53 C55 -40.7(2) . . . . ?
C43 C44 C53 C56 -159.09(15) . . . . ?
C43 C44 C53 C54 82.64(18) . . . . ?
C43 C48 C47 C46 -2.9(2) . . . . ?
C43 C48 C49 C51 41.9(2) . . . . ?
C43 C48 C49 C50 -82.64(18) . . . . ?
C43 C48 C49 C52 158.92(15) . . . . ?
C33 C34 C35 C36 -147.07(14) . . . . ?
C33 C34 C35 C37 89.58(17) . . . . ?
C33 C34 C35 C38 -29.13(19) . . . . ?
C31 C30 C39 C40 -89.83(17) . . . . ?
C31 C30 C39 C42 146.27(15) . . . . ?
C31 C30 C39 C41 28.1(2) . . . . ?
C19 C20 C21 C24 -97.64(17) . . . . ?
C19 C20 C21 C22 138.25(16) . . . . ?
C19 C20 C21 C23 21.2(2) . . . . ?
C19 C18 C17 C16 -4.1(3) . . . . ?
C5 C4 C3 C2 -3.7(3) . . . . ?
C5 C6 C7 C8 -95.56(18) . . . . ?
C5 C6 C7 C9 139.73(16) . . . . ?
C5 C6 C7 C10 22.7(2) . . . . ?
C20 C15 C16 C17 10.0(2) . . . . ?
C20 C15 C16 C25 -169.96(14) . . . . ?
C20 C19 C18 C17 3.2(3) . . . . ?
C18 C19 C20 C15 4.0(2) . . . . ?
C18 C19 C20 C21 -174.07(15) . . . . ?
C45 C44 C43 O41 178.82(13) . . . . ?
C45 C44 C43 C48 -7.0(2) . . . . ?
C45 C44 C53 C55 139.52(15) . . . . ?
C45 C44 C53 C56 21.2(2) . . . . ?
C45 C44 C53 C54 -97.10(17) . . . . ?
C45 C46 C47 C48 -1.9(3) . . . . ?
C17 C16 C25 C27 92.28(17) . . . . ?
C17 C16 C25 C28 -26.4(2) . . . . ?
C17 C16 C25 C26 -144.73(15) . . . . ?
C47 C48 C43 O41 -178.35(13) . . . . ?
C47 C48 C43 C44 7.5(2) . . . . ?
C47 C48 C49 C51 -136.07(15) . . . . ?
C47 C48 C49 C50 99.37(17) . . . . ?
C47 C48 C49 C52 -19.1(2) . . . . ?
C47 C46 C45 C44 2.4(3) . . . . ?
C11 C2 C1 O11 5.0(2) . . . . ?
C11 C2 C1 C6 -170.62(14) . . . . ?
C11 C2 C3 C4 177.63(15) . . . . ?
C25 C16 C17 C18 177.67(15) . . . . ?
C35 C34 C33 C32 177.93(15) . . . . ?
C53 C44 C43 O41 -0.9(2) . . . . ?
C53 C44 C43 C48 173.29(14) . . . . ?
C53 C44 C45 C46 -178.37(15) . . . . ?
C49 C48 C43 O41 3.6(2) . . . . ?
C49 C48 C43 C44 -170.55(14) . . . . ?
C49 C48 C47 C46 175.22(15) . . . . ?
C39 C30 C31 C32 -176.78(16) . . . . ?
